data_7717288
loop_
_publ_author_name
'Kuznetsov, A. B.'
'Jamous, A. Y.'
'Rakhmanova, M. I.'
'Simonova, E. A.'
'Svetlichnyi, V. A.'
'Kokh, A. E.'
'Yudin, V. N.'
'Solodovnikov, S. F.'
'Shevchenko, V. S.'
'Kokh, K. A.'

_publ_section_title
;
 Nonstoichiometry as a hidden aspect of
 TbAl<sub>3</sub>(BO<sub>3</sub>)<sub>4</sub> optical properties.
;
_journal_issue 46
_journal_name_full 'Dalton transactions (Cambridge, England : 2003)'
_journal_page_first 18653
_journal_page_last 18661
_journal_paper_doi 10.1039/d4dt02695k
_journal_volume 53
_journal_year 2024
_chemical_formula_moiety 'Al3 B4 O12 Tb'
_chemical_formula_sum 'Al3 B4 O12 Tb'
_chemical_formula_weight 475.10
_space_group_crystal_system trigonal
_space_group_IT_number 155
_space_group_name_Hall 'R 3 2"'
_space_group_name_H-M_alt 'R 3 2 :H'
_atom_sites_solution_primary direct
_audit_creation_date 2024-06-10
_audit_creation_method
;
Olex2 1.5
(compiled 2024.02.16 svn.r378c4104 for OlexSys, GUI svn.r6928)
;
_audit_update_record
;
2024-06-10 deposited with the CCDC.	2024-10-24 downloaded from the CCDC.
;
_cell_angle_alpha 90
_cell_angle_beta 90
_cell_angle_gamma 120
_cell_formula_units_Z 3
_cell_length_a 9.2986(2)
_cell_length_b 9.2986(2)
_cell_length_c 7.2542(2)
_cell_measurement_reflns_used 6386
_cell_measurement_temperature 220.00
_cell_measurement_theta_max 45.42
_cell_measurement_theta_min 3.78
_cell_volume 543.19(2)
_computing_cell_refinement 'Bruker SAINT'
_computing_data_collection 'Bruker APEX3'
_computing_data_reduction 'Bruker SAINT'
_computing_molecular_graphics 'Olex2 1.5 (Dolomanov et al., 2009)'
_computing_publication_material 'Olex2 1.5 (Dolomanov et al., 2009)'
_computing_structure_refinement 'SHELXL 2014/7 (Sheldrick, 2015)'
_computing_structure_solution 'SHELXS  (Sheldrick, 2008)'
_diffrn_ambient_temperature 220.00
_diffrn_detector PIXEL
_diffrn_detector_area_resol_mean 7.41
_diffrn_detector_type 'Bruker PHOTON III area detector'
_diffrn_measured_fraction_theta_full 0.993
_diffrn_measured_fraction_theta_max 0.997
_diffrn_measurement_device 'three-circle diffractometer'
_diffrn_measurement_device_type 'Bruker D8 Venture diffractometer'
_diffrn_measurement_method '\w and \f scans'
_diffrn_radiation_monochromator 'Incoatec HELIOS multilayer mirrors'
_diffrn_radiation_type MoK\a
_diffrn_radiation_wavelength 0.71073
_diffrn_reflns_av_R_equivalents 0.0505
_diffrn_reflns_av_unetI/netI 0.0204
_diffrn_reflns_Laue_measured_fraction_full 0.993
_diffrn_reflns_Laue_measured_fraction_max 0.997
_diffrn_reflns_limit_h_max 14
_diffrn_reflns_limit_h_min -14
_diffrn_reflns_limit_k_max 12
_diffrn_reflns_limit_k_min -14
_diffrn_reflns_limit_l_max 11
_diffrn_reflns_limit_l_min -11
_diffrn_reflns_number 4817
_diffrn_reflns_point_group_measured_fraction_full 0.996
_diffrn_reflns_point_group_measured_fraction_max 0.998
_diffrn_reflns_theta_full 25.242
_diffrn_reflns_theta_max 34.901
_diffrn_reflns_theta_min 3.780
_diffrn_source 'Incoatec IuS3.0 microfocus X-ray tube'
_diffrn_source_current 1.4
_diffrn_source_power 0.07
_diffrn_source_voltage 50.0
_exptl_absorpt_coefficient_mu 10.219
_exptl_absorpt_correction_T_max 0.7489
_exptl_absorpt_correction_T_min 0.3899
_exptl_absorpt_correction_type multi-scan
_exptl_absorpt_process_details
;
SADABS-2016/2 (Bruker,2016/2) was used for absorption correction.
wR2(int) was 0.1067 before and 0.0425 after correction.
The Ratio of minimum to maximum transmission is 0.5206.
The \l/2 correction factor is Not present.
;
_exptl_crystal_colour colourless
_exptl_crystal_colour_primary colourless
_exptl_crystal_density_diffrn 4.357
_exptl_crystal_description plate
_exptl_crystal_F_000 660
_exptl_crystal_size_max 0.18
_exptl_crystal_size_mid 0.09
_exptl_crystal_size_min 0.03
_refine_diff_density_max 0.532
_refine_diff_density_min -0.895
_refine_diff_density_rms 0.095
_refine_ls_abs_structure_details
;
 Refined as an inversion twin.
;
_refine_ls_abs_structure_Flack 0.099(10)
_refine_ls_extinction_coef 0.0235(11)
_refine_ls_extinction_expression Fc^*^=kFc[1+0.001xFc^2^\l^3^/sin(2\q)]^-1/4^
_refine_ls_extinction_method 'SHELXL-2014/7 (Sheldrick 2014'
_refine_ls_goodness_of_fit_ref 1.100
_refine_ls_hydrogen_treatment undef
_refine_ls_matrix_type full
_refine_ls_number_parameters 36
_refine_ls_number_reflns 538
_refine_ls_number_restraints 0
_refine_ls_restrained_S_all 1.100
_refine_ls_R_factor_all 0.0094
_refine_ls_R_factor_gt 0.0094
_refine_ls_shift/su_max 0.000
_refine_ls_shift/su_mean 0.000
_refine_ls_structure_factor_coef Fsqd
_refine_ls_weighting_details 'w=1/[\s^2^(Fo^2^)+(0.0082P)^2^] where P=(Fo^2^+2Fc^2^)/3'
_refine_ls_weighting_scheme calc
_refine_ls_wR_factor_gt 0.0219
_refine_ls_wR_factor_ref 0.0219
_reflns_Friedel_coverage 0.752
_reflns_Friedel_fraction_full 1.000
_reflns_Friedel_fraction_max 1.000
_reflns_number_gt 538
_reflns_number_total 538
_reflns_threshold_expression 'I > 2\s(I)'
_cod_data_source_file d4dt02695k2.cif
_cod_data_source_block Al3Tb(BO3)4
_cod_depositor_comments 'Adding full bibliography for 7717288.cif.'
_cod_original_cell_volume 543.19(3)
_cod_original_sg_symbol_H-M 'R 3 2'
_cod_database_code 7717288
_shelx_shelxl_version_number 2014/7
_shelx_space_group_comment
;
The symmetry employed for this shelxl refinement is uniquely defined
by the following loop, which should always be used as a source of
symmetry information in preference to the above space-group names.
They are only intended as comments.
;
_shelx_estimated_absorpt_t_max 0.749
_shelx_estimated_absorpt_t_min 0.261
_olex2_refinement_description
;
1. Twinned data refinement
 Scales: 0.901(10)
 0.099(10)
;
_olex2_submission_special_instructions 'No special instructions were received'

loop_
_space_group_symop_operation_xyz
'x, y, z'
'-y, x-y, z'
'-x+y, -x, z'
'y, x, -z'
'x-y, -y, -z'
'-x, -x+y, -z'
'x+2/3, y+1/3, z+1/3'
'-y+2/3, x-y+1/3, z+1/3'
'-x+y+2/3, -x+1/3, z+1/3'
'y+2/3, x+1/3, -z+1/3'
'x-y+2/3, -y+1/3, -z+1/3'
'-x+2/3, -x+y+1/3, -z+1/3'
'x+1/3, y+2/3, z+2/3'
'-y+1/3, x-y+2/3, z+2/3'
'-x+y+1/3, -x+2/3, z+2/3'
'y+1/3, x+2/3, -z+2/3'
'x-y+1/3, -y+2/3, -z+2/3'
'-x+1/3, -x+y+2/3, -z+2/3'

loop_
_atom_site_label
_atom_site_type_symbol
_atom_site_fract_x
_atom_site_fract_y
_atom_site_fract_z
_atom_site_U_iso_or_equiv
_atom_site_adp_type
_atom_site_occupancy
_atom_site_site_symmetry_order
_atom_site_calc_flag
_atom_site_refinement_flags_posn
_atom_site_refinement_flags_adp
_atom_site_refinement_flags_occupancy
_atom_site_disorder_assembly
_atom_site_disorder_group
Tb1 Tb 0.0000 0.0000 0.0000 0.00407(9) Uani 1 6 d S T P . .
Al1 Al 0.55574(12) 0.0000 0.0000 0.00234(19) Uani 1 2 d S T P . .
B1 B 0.0000 0.0000 0.5000 0.0037(6) Uani 1 6 d S T P . .
B2 B 0.4421(5) 0.0000 0.5000 0.0043(6) Uani 1 2 d S T P . .
O1 O 0.1491(2) 0.1491(2) 0.5000 0.0041(3) Uani 1 2 d S T P . .
O2 O 0.4488(2) 0.1492(2) 0.5223(2) 0.0048(3) Uani 1 1 d . . . . .
O3 O 0.5914(4) 0.0000 0.5000 0.0056(6) Uani 1 2 d S T P . .

loop_
_atom_site_aniso_label
_atom_site_aniso_U_11
_atom_site_aniso_U_22
_atom_site_aniso_U_33
_atom_site_aniso_U_23
_atom_site_aniso_U_13
_atom_site_aniso_U_12
Tb1 0.00447(9) 0.00447(9) 0.00326(10) 0.000 0.000 0.00224(5)
Al1 0.0024(3) 0.0027(4) 0.0020(5) 0.0000(2) 0.00000(12) 0.00134(18)
B1 0.0041(10) 0.0041(10) 0.0029(15) 0.000 0.000 0.0020(5)
B2 0.0050(11) 0.0036(14) 0.0038(12) -0.0002(11) -0.0001(6) 0.0018(7)
O1 0.0032(6) 0.0032(6) 0.0037(8) 0.0006(3) -0.0006(3) 0.0001(7)
O2 0.0060(6) 0.0042(6) 0.0051(6) 0.0002(5) 0.0013(5) 0.0032(5)
O3 0.0042(10) 0.0079(11) 0.0060(11) -0.0023(9) -0.0011(4) 0.0040(5)

loop_
_atom_type_symbol
_atom_type_description
_atom_type_scat_dispersion_real
_atom_type_scat_dispersion_imag
_atom_type_scat_source
B B 0.0013 0.0007 'International Tables Vol C Tables 4.2.6.8 and 6.1.1.4'
O O 0.0106 0.0060 'International Tables Vol C Tables 4.2.6.8 and 6.1.1.4'
Al Al 0.0645 0.0514 'International Tables Vol C Tables 4.2.6.8 and 6.1.1.4'
Tb Tb -0.1723 4.1537 'International Tables Vol C Tables 4.2.6.8 and 6.1.1.4'

loop_
_geom_angle_atom_site_label_1
_geom_angle_atom_site_label_2
_geom_angle_atom_site_label_3
_geom_angle
_geom_angle_site_symmetry_1
_geom_angle_site_symmetry_3
_geom_angle_publ_flag
B2 Tb1 B2 159.26(17) 15_554 9_554 ?
B2 Tb1 B2 104.785(8) 13_444 14_544 ?
B2 Tb1 B2 159.27(17) 13_444 7_454 ?
B2 Tb1 B2 159.27(17) 8_444 14_544 ?
B2 Tb1 B2 104.787(8) 9_554 7_454 ?
B2 Tb1 B2 104.785(8) 8_444 7_454 ?
B2 Tb1 B2 104.787(8) 15_554 13_444 ?
B2 Tb1 B2 93.25(15) 15_554 8_444 ?
B2 Tb1 B2 93.25(15) 9_554 13_444 ?
B2 Tb1 B2 59.84(12) 15_554 7_454 ?
B2 Tb1 B2 59.84(12) 8_444 13_444 ?
B2 Tb1 B2 104.787(8) 9_554 8_444 ?
B2 Tb1 B2 104.787(8) 15_554 14_544 ?
B2 Tb1 B2 93.25(15) 14_544 7_454 ?
B2 Tb1 B2 59.84(12) 9_554 14_544 ?
O2 Tb1 B2 119.08(9) 12 13_444 ?
O2 Tb1 B2 119.08(9) 15_554 8_444 ?
O2 Tb1 B2 112.54(5) 10_445 7_454 ?
O2 Tb1 B2 119.08(9) 11_455 14_544 ?
O2 Tb1 B2 78.59(9) 10_445 9_554 ?
O2 Tb1 B2 26.20(8) 12 9_554 ?
O2 Tb1 B2 60.59(5) 14_544 9_554 ?
O2 Tb1 B2 119.08(9) 13_444 9_554 ?
O2 Tb1 B2 112.54(5) 13_444 14_544 ?
O2 Tb1 B2 78.59(9) 12 7_454 ?
O2 Tb1 B2 119.08(9) 10_445 15_554 ?
O2 Tb1 B2 135.79(9) 13_444 7_454 ?
O2 Tb1 B2 112.54(5) 15_554 13_444 ?
O2 Tb1 B2 26.20(8) 11_455 7_454 ?
O2 Tb1 B2 112.54(5) 11_455 9_554 ?
O2 Tb1 B2 112.54(5) 12 8_444 ?
O2 Tb1 B2 26.20(8) 10_445 8_444 ?
O2 Tb1 B2 78.59(9) 14_544 13_444 ?
O2 Tb1 B2 26.20(8) 15_554 15_554 ?
O2 Tb1 B2 135.79(9) 11_455 13_444 ?
O2 Tb1 B2 60.59(5) 15_554 7_454 ?
O2 Tb1 B2 78.59(9) 13_444 15_554 ?
O2 Tb1 B2 60.59(5) 13_444 8_444 ?
O2 Tb1 B2 112.54(5) 14_544 15_554 ?
O2 Tb1 B2 135.79(9) 15_554 9_554 ?
O2 Tb1 B2 60.59(5) 11_455 15_554 ?
O2 Tb1 B2 135.79(9) 14_544 8_444 ?
O2 Tb1 B2 78.59(9) 15_554 14_544 ?
O2 Tb1 B2 119.08(9) 14_544 7_454 ?
O2 Tb1 B2 60.59(5) 12 14_544 ?
O2 Tb1 B2 78.59(9) 11_455 8_444 ?
O2 Tb1 B2 135.79(9) 10_445 14_544 ?
O2 Tb1 B2 26.20(8) 14_544 14_544 ?
O2 Tb1 B2 26.20(8) 13_444 13_444 ?
O2 Tb1 B2 135.79(9) 12 15_554 ?
O2 Tb1 B2 60.59(5) 10_445 13_444 ?
O2 Tb1 O2 119.80(9) 13_444 11_455 ?
O2 Tb1 O2 89.00(6) 13_444 14_544 ?
O2 Tb1 O2 89.00(6) 12 11_455 ?
O2 Tb1 O2 145.16(8) 12 13_444 ?
O2 Tb1 O2 73.57(8) 15_554 11_455 ?
O2 Tb1 O2 89.00(6) 15_554 14_544 ?
O2 Tb1 O2 145.16(9) 14_544 11_455 ?
O2 Tb1 O2 119.80(9) 15_554 12 ?
O2 Tb1 O2 145.16(8) 15_554 10_445 ?
O2 Tb1 O2 73.57(8) 12 14_544 ?
O2 Tb1 O2 89.00(6) 15_554 13_444 ?
O2 Tb1 O2 89.00(6) 10_445 11_455 ?
O2 Tb1 O2 89.00(6) 12 10_445 ?
O2 Tb1 O2 119.80(9) 10_445 14_544 ?
O2 Tb1 O2 73.57(8) 10_445 13_444 ?
O1 Al1 O1 169.55(10) 9_554 13_544 ?
O1 Al1 O3 77.49(10) 9_554 8_544 ?
O1 Al1 O3 77.49(10) 13_544 15_654 ?
O1 Al1 O3 94.95(8) 13_544 8_544 ?
O1 Al1 O3 94.96(8) 9_554 15_654 ?
O2 Al1 O1 91.62(7) 9_554 13_544 ?
O2 Al1 O1 95.24(6) 9_554 9_554 ?
O2 Al1 O1 91.62(7) 16_545 9_554 ?
O2 Al1 O1 95.24(6) 16_545 13_544 ?
O2 Al1 O2 98.01(12) 16_545 9_554 ?
O2 Al1 O3 87.63(5) 9_554 8_544 ?
O2 Al1 O3 168.20(9) 16_545 8_544 ?
O2 Al1 O3 168.20(9) 9_554 15_654 ?
O2 Al1 O3 87.63(5) 16_545 15_654 ?
O3 Al1 O3 88.79(5) 8_544 15_654 ?
O1 B1 O1 120.000(1) 3 2 ?
O1 B1 O1 120.0 2 . ?
O1 B1 O1 120.0 3 . ?
Tb1 B2 Tb1 159.27(17) 7 13_545 ?
O2 B2 Tb1 48.90(9) 5_556 13_545 ?
O2 B2 Tb1 48.90(9) . 7 ?
O2 B2 Tb1 145.46(14) 5_556 7 ?
O2 B2 Tb1 145.46(14) . 13_545 ?
O2 B2 O2 125.0(4) 5_556 . ?
O2 B2 O3 117.52(18) 5_556 . ?
O2 B2 O3 117.52(18) . . ?
O3 B2 Tb1 79.63(9) . 7 ?
O3 B2 Tb1 79.63(9) . 13_545 ?
Al1 O1 Al1 102.94(11) 14_545 7_455 ?
B1 O1 Al1 128.53(6) . 7_455 ?
B1 O1 Al1 128.53(6) . 14_545 ?
Al1 O2 Tb1 120.79(9) 14_545 7 ?
B2 O2 Tb1 104.91(15) . 7 ?
B2 O2 Al1 134.26(17) . 14_545 ?
Al1 O3 Al1 102.07(15) 8_545 15_655 ?
B2 O3 Al1 128.96(8) . 15_655 ?
B2 O3 Al1 128.96(8) . 8_545 ?

loop_
_geom_bond_atom_site_label_1
_geom_bond_atom_site_label_2
_geom_bond_distance
_geom_bond_site_symmetry_2
_geom_bond_publ_flag
Tb1 B2 2.9928(8) 9_554 ?
Tb1 B2 2.9929(8) 13_444 ?
Tb1 B2 2.9929(8) 8_444 ?
Tb1 B2 2.9929(8) 7_454 ?
Tb1 B2 2.9929(8) 14_544 ?
Tb1 B2 2.9928(8) 15_554 ?
Tb1 O2 2.3337(17) 15_554 ?
Tb1 O2 2.3337(17) 10_445 ?
Tb1 O2 2.3337(17) 11_455 ?
Tb1 O2 2.3337(17) 13_444 ?
Tb1 O2 2.3337(17) 12 ?
Tb1 O2 2.3337(17) 14_544 ?
Al1 O1 1.9216(14) 9_554 ?
Al1 O1 1.9216(14) 13_544 ?
Al1 O2 1.8553(18) 16_545 ?
Al1 O2 1.8554(18) 9_554 ?
Al1 O3 1.933(2) 8_544 ?
Al1 O3 1.933(2) 15_654 ?
B1 O1 1.387(2) . ?
B1 O1 1.387(2) 2 ?
B1 O1 1.387(2) 3 ?
B2 Tb1 2.9929(8) 13_545 ?
B2 Tb1 2.9929(8) 7 ?
B2 O2 1.367(3) . ?
B2 O2 1.367(3) 5_556 ?
B2 O3 1.388(6) . ?
O1 Al1 1.9216(14) 14_545 ?
O1 Al1 1.9216(14) 7_455 ?
O2 Tb1 2.3337(17) 7 ?
O2 Al1 1.8553(18) 14_545 ?
O3 Al1 1.933(2) 15_655 ?
O3 Al1 1.933(2) 8_545 ?

loop_
_geom_torsion_atom_site_label_1
_geom_torsion_atom_site_label_2
_geom_torsion_atom_site_label_3
_geom_torsion_atom_site_label_4
_geom_torsion
_geom_torsion_site_symmetry_1
_geom_torsion_site_symmetry_2
_geom_torsion_site_symmetry_3
_geom_torsion_site_symmetry_4
_geom_torsion_publ_flag
Tb1 B2 O2 Tb1 157.1(3) 13_545 . . 7 ?
Tb1 B2 O2 Al1 -20.3(5) 13_545 . . 14_545 ?
Tb1 B2 O2 Al1 -177.4(2) 7 . . 14_545 ?
Tb1 B2 O3 Al1 -102.21(3) 7 . . 8_545 ?
Tb1 B2 O3 Al1 -102.21(3) 13_545 . . 15_655 ?
Tb1 B2 O3 Al1 77.79(3) 7 . . 15_655 ?
Tb1 B2 O3 Al1 77.79(3) 13_545 . . 8_545 ?
O1 B1 O1 Al1 126.46(3) 3 . . 7_455 ?
O1 B1 O1 Al1 126.46(3) 2 . . 14_545 ?
O1 B1 O1 Al1 -53.54(3) 3 . . 14_545 ?
O1 B1 O1 Al1 -53.54(3) 2 . . 7_455 ?
O2 B2 O2 Tb1 -136.37(10) 5_556 . . 7 ?
O2 B2 O2 Al1 46.23(16) 5_556 . . 14_545 ?
O2 B2 O3 Al1 -134.12(9) . . . 8_545 ?
O2 B2 O3 Al1 45.89(9) 5_556 . . 8_545 ?
O2 B2 O3 Al1 -134.11(9) 5_556 . . 15_655 ?
O2 B2 O3 Al1 45.88(9) . . . 15_655 ?
O3 B2 O2 Tb1 43.63(10) . . . 7 ?
O3 B2 O2 Al1 -133.77(16) . . . 14_545 ?

loop_
_twin_individual_id
_twin_individual_mass_fraction_refined
1 0.901(10)
2 0.099(10)
